data_4313807
loop_
_publ_author_name
'Brian K. Bennett'
'Erik Saganic'
'Scott Lovell'
'Werner Kaminsky'
'Amanda Samuel'
'James M. Mayer'

_publ_contact_author
;
       Mayer, James M.
    Department of Chemistry, BOX 351700
    University of Washington
    Seattle, WA 98195
    USA
;
_publ_contact_author_email mayer@chem.washington.edu
_publ_section_title
;
 Osmium Phosphiniminato Complexes: Synthesis, Protonation, Structure, and
 Redox-Coupled Hydrolytic Scission of N-P Bonds
;
_journal_name_full 'Inorganic Chemistry'
_journal_page_first 4127
_journal_page_last 4134
_journal_paper_doi 10.1021/ic026260u
_journal_volume 42
_journal_year 2003
_chemical_formula_moiety 'C27 H26 B Cl1 N7 Os P+ OTf-'
_chemical_formula_sum 'C28 H26 B Cl F3 N7 O3 Os P S'
_chemical_formula_weight 900.50
_chemical_name_systematic
;
  ?
;
_space_group_IT_number 14
_symmetry_cell_setting monoclinic
_symmetry_space_group_name_Hall '-P 2yn'
_symmetry_space_group_name_H-M 'P 1 21/n 1'
_atom_sites_solution_hydrogens geom
_atom_sites_solution_primary direct
_atom_sites_solution_secondary difmap
_audit_creation_method SHELXL-97
_cell_angle_alpha 90.00
_cell_angle_beta 105.467(1)
_cell_angle_gamma 90.00
_cell_formula_units_Z 4
_cell_length_a 18.0427(8)
_cell_length_b 9.8788(2)
_cell_length_c 19.5069(8)
_cell_measurement_reflns_used 625
_cell_measurement_temperature 161(2)
_cell_volume 3351.0(2)
_computing_cell_refinement 'HKL SCALEPACK'
_computing_data_collection KappaCCD
_computing_data_reduction DENZO
_computing_molecular_graphics 'maXus, Zortep'
_computing_publication_material 'SHELXL-97 (Sheldrick, 1997)'
_computing_structure_refinement 'SHELXL-97 (Sheldrick, 1997)'
_computing_structure_solution SIR-92
_diffrn_ambient_temperature 161(2)
_diffrn_measured_fraction_theta_full 0.894
_diffrn_measured_fraction_theta_max 0.894
_diffrn_measurement_device_type 'Nonius KappaCCD'
_diffrn_measurement_method '\f rotation'
_diffrn_radiation_monochromator graphite
_diffrn_radiation_source 'fine-focus sealed tube'
_diffrn_radiation_type MoK\a
_diffrn_radiation_wavelength 0.71070
_diffrn_reflns_av_R_equivalents 0.041
_diffrn_reflns_av_sigmaI/netI 0.0947
_diffrn_reflns_limit_h_max 25
_diffrn_reflns_limit_h_min -25
_diffrn_reflns_limit_k_max 11
_diffrn_reflns_limit_k_min -11
_diffrn_reflns_limit_l_max 27
_diffrn_reflns_limit_l_min -27
_diffrn_reflns_number 164702
_diffrn_reflns_theta_full 30.48
_diffrn_reflns_theta_max 30.48
_diffrn_reflns_theta_min 2.17
_exptl_absorpt_coefficient_mu 4.134
_exptl_absorpt_correction_T_max 0.8860
_exptl_absorpt_correction_T_min 0.4632
_exptl_absorpt_correction_type SCALEPACK
_exptl_crystal_colour red
_exptl_crystal_density_diffrn 1.785
_exptl_crystal_density_method 'not measured'
_exptl_crystal_description needle
_exptl_crystal_F_000 1760
_exptl_crystal_size_max 0.22
_exptl_crystal_size_mid 0.08
_exptl_crystal_size_min 0.03
_refine_diff_density_max 0.900
_refine_diff_density_min -1.240
_refine_diff_density_rms 0.215
_refine_ls_extinction_method none
_refine_ls_goodness_of_fit_ref 1.076
_refine_ls_hydrogen_treatment 'H atoms riding'
_refine_ls_matrix_type full
_refine_ls_number_parameters 424
_refine_ls_number_reflns 9614
_refine_ls_number_restraints 0
_refine_ls_restrained_S_all 1.076
_refine_ls_R_factor_all 0.1113
_refine_ls_R_factor_gt 0.0561
_refine_ls_shift/su_max 0.002
_refine_ls_shift/su_mean 0.000
_refine_ls_structure_factor_coef Fsqd
_refine_ls_weighting_details 'w=1/[\s^2^(Fo^2^)+(0.0471P)^2^+5.6844P] where P=(Fo^2^+2Fc^2^)/3'
_refine_ls_weighting_scheme calc
_refine_ls_wR_factor_gt 0.1029
_refine_ls_wR_factor_ref 0.1215
_reflns_number_gt 6576
_reflns_number_total 9614
_reflns_threshold_expression >2sigma(I)
_cod_data_source_file ic026260u_2.cif
_cod_data_source_block shelxl
_cod_depositor_comments
;
The following automatic conversions were performed:

'_refine_ls_weighting_scheme' value 'calc
w=1/[\s^2^(Fo^2^)+(0.0471P)^2^+5.6844P] where P=(Fo^2^+2Fc^2^)/3' was
changed to 'calc'. New tag '_refine_ls_weighting_details' was
created. The value of the new tag was set to
'w=1/[\s^2^(Fo^2^)+(0.0471P)^2^+5.6844P] where P=(Fo^2^+2Fc^2^)/3'.

Automatic conversion script
Id: cif_fix_values 3143 2015-03-26 13:38:13Z robertas 

The following automatic conversions were performed:
data name '_publ_contact_email' replaced with
'_publ_contact_author_email' as specified in the replacement file
'/home/antanas/src/cod-tools/trunk/data/replacement-values/replacement_tags.lst'.

Automatic conversion script
Id: cif_correct_tags 4998 2017-03-02 13:24:31Z antanas 
;
_cod_original_formula_sum 'C28 H26 B Cl1 F3 N7 O3 Os P S'
_cod_database_code 4313807

loop_
_symmetry_equiv_pos_as_xyz
'x, y, z'
'-x+1/2, y+1/2, -z+1/2'
'-x, -y, -z'
'x-1/2, -y-1/2, z-1/2'

loop_
_atom_site_label
_atom_site_type_symbol
_atom_site_fract_x
_atom_site_fract_y
_atom_site_fract_z
_atom_site_U_iso_or_equiv
_atom_site_adp_type
_atom_site_occupancy
_atom_site_calc_flag
_atom_site_refinement_flags
_atom_site_disorder_assembly
_atom_site_disorder_group
C1 C 0.2768(4) 0.1956(6) 0.8368(4) 0.0332(15) Uani 1 d . . .
H1 H 0.2713 0.1233 0.8680 0.037 Uiso 1 d R . .
C2 C 0.2184(4) 0.2796(7) 0.8015(4) 0.0382(17) Uani 1 d . . .
H2 H 0.1667 0.2824 0.8060 0.042 Uiso 1 d R . .
C3 C 0.2525(4) 0.3624(6) 0.7609(4) 0.0327(15) Uani 1 d . . .
H3 H 0.2258 0.4295 0.7279 0.036 Uiso 1 d R . .
C4 C 0.5207(4) 0.4378(6) 0.9277(4) 0.0299(14) Uani 1 d . . .
H4 H 0.5472 0.4020 0.9734 0.033 Uiso 1 d R . .
C5 C 0.5211(4) 0.5712(6) 0.9076(4) 0.0300(14) Uani 1 d . . .
H5 H 0.5469 0.6449 0.9364 0.033 Uiso 1 d R . .
C6 C 0.4775(4) 0.5779(6) 0.8379(4) 0.0363(16) Uani 1 d . . .
H6 H 0.4679 0.6581 0.8091 0.040 Uiso 1 d R . .
C7 C 0.4942(4) 0.0933(7) 0.7193(3) 0.0327(15) Uani 1 d . . .
H7 H 0.5170 0.0064 0.7335 0.036 Uiso 1 d R . .
C8 C 0.4886(4) 0.1532(7) 0.6539(4) 0.0347(15) Uani 1 d . . .
H8 H 0.5058 0.1182 0.6149 0.038 Uiso 1 d R . .
C9 C 0.4515(4) 0.2749(6) 0.6567(4) 0.0322(15) Uani 1 d . . .
H9 H 0.4387 0.3407 0.6192 0.035 Uiso 1 d R . .
C10 C 0.6964(4) 0.2517(6) 0.9832(3) 0.0295(14) Uani 1 d . . .
C11 C 0.6706(4) 0.2499(7) 1.0444(4) 0.0363(16) Uani 1 d . . .
H11 H 0.6268 0.1963 1.0463 0.040 Uiso 1 d R . .
C12 C 0.7094(4) 0.3259(8) 1.1026(4) 0.0463(19) Uani 1 d . . .
H12 H 0.6917 0.3294 1.1448 0.051 Uiso 1 d R . .
C13 C 0.7741(5) 0.4002(7) 1.0998(4) 0.048(2) Uani 1 d . . .
H13 H 0.8020 0.4509 1.1405 0.053 Uiso 1 d R . .
C14 C 0.7996(4) 0.4002(7) 1.0395(4) 0.0407(17) Uani 1 d . . .
H14 H 0.8442 0.4520 1.0382 0.045 Uiso 1 d R . .
C15 C 0.7607(4) 0.3270(6) 0.9799(4) 0.0349(15) Uani 1 d . . .
H15 H 0.7777 0.3270 0.9373 0.038 Uiso 1 d R . .
C16 C 0.7009(4) -0.0180(7) 0.9264(4) 0.0331(15) Uani 1 d . . .
C17 C 0.7708(4) -0.0296(8) 0.9767(4) 0.048(2) Uani 1 d . . .
H17 H 0.7951 0.0498 1.0010 0.053 Uiso 1 d R . .
C18 C 0.8053(6) -0.1534(11) 0.9921(6) 0.072(3) Uani 1 d . . .
H18 H 0.8521 -0.1620 1.0293 0.080 Uiso 1 d R . .
C19 C 0.7709(7) -0.2653(11) 0.9566(7) 0.084(4) Uani 1 d . . .
H19 H 0.7975 -0.3503 0.9655 0.092 Uiso 1 d R . .
C20 C 0.7016(6) -0.2575(8) 0.9069(6) 0.061(3) Uani 1 d . . .
H20 H 0.6779 -0.3381 0.8834 0.068 Uiso 1 d R . .
C21 C 0.6660(5) -0.1324(7) 0.8908(5) 0.047(2) Uani 1 d . . .
H21 H 0.6177 -0.1250 0.8554 0.051 Uiso 1 d R . .
C22 C 0.6590(3) 0.2140(6) 0.8285(3) 0.0264(13) Uani 1 d . . .
C23 C 0.6888(4) 0.1413(7) 0.7814(4) 0.0358(16) Uani 1 d . . .
H23 H 0.7076 0.0512 0.7936 0.039 Uiso 1 d R . .
C24 C 0.6937(5) 0.1985(8) 0.7183(4) 0.0453(19) Uani 1 d . . .
H24 H 0.7131 0.1473 0.6850 0.050 Uiso 1 d R . .
C25 C 0.6688(5) 0.3298(7) 0.7019(4) 0.0444(18) Uani 1 d . . .
H25 H 0.6726 0.3698 0.6581 0.049 Uiso 1 d R . .
C26 C 0.6397(4) 0.4059(7) 0.7488(4) 0.0401(17) Uani 1 d . . .
H26 H 0.6226 0.4970 0.7368 0.044 Uiso 1 d R . .
C27 C 0.6353(4) 0.3486(6) 0.8115(4) 0.0325(14) Uani 1 d . . .
H27 H 0.6157 0.4006 0.8444 0.036 Uiso 1 d R . .
C28 C 0.5647(6) -0.2400(10) 0.6005(7) 0.081(3) Uani 1 d . . .
B1 B 0.3934(4) 0.3974(7) 0.7493(4) 0.0270(15) Uani 1 d . . .
H1B H 0.3758 0.4775 0.7095 0.030 Uiso 1 d R . .
F1 F 0.6254(4) -0.3256(7) 0.6195(4) 0.106(2) Uani 1 d . . .
F2 F 0.5953(4) -0.1165(6) 0.6100(5) 0.110(3) Uani 1 d . . .
F3 F 0.5332(5) -0.2587(9) 0.5296(4) 0.125(3) Uani 1 d . . .
N1 N 0.3426(3) 0.2237(5) 0.8210(3) 0.0271(11) Uani 1 d . . .
N2 N 0.3273(3) 0.3297(5) 0.7728(3) 0.0293(11) Uani 1 d . . .
N3 N 0.4780(3) 0.3647(5) 0.8736(3) 0.0258(11) Uani 1 d . . .
N4 N 0.4502(3) 0.4513(5) 0.8178(3) 0.0267(11) Uani 1 d . . .
N5 N 0.4640(3) 0.1749(5) 0.7600(3) 0.0275(11) Uani 1 d . . .
N6 N 0.4364(3) 0.2873(5) 0.7199(3) 0.0264(11) Uani 1 d . . .
N7 N 0.5606(3) 0.1052(5) 0.9082(3) 0.0263(11) Uani 1 d . . .
H7N H 0.5598 0.0332 0.9410 0.029 Uiso 1 d R . .
O1 O 0.4377(3) -0.1731(5) 0.6220(3) 0.0605(16) Uani 1 d . . .
O2 O 0.4773(4) -0.4061(6) 0.6362(4) 0.083(2) Uani 1 d . . .
O3 O 0.5442(4) -0.2404(7) 0.7226(3) 0.0732(19) Uani 1 d . . .
Os1 Os 0.453754(13) 0.16109(2) 0.861196(13) 0.02219(8) Uani 1 d . . .
P1 P 0.65060(9) 0.14040(15) 0.91015(9) 0.0256(3) Uani 1 d . . .
S1 S 0.49789(12) -0.26839(19) 0.65095(12) 0.0469(5) Uani 1 d . . .
Cl1 Cl 0.42935(9) 0.15001(14) 0.97336(8) 0.0285(3) Uani 1 d . . .
Cl2 Cl 0.42196(9) -0.06670(14) 0.84220(9) 0.0294(3) Uani 1 d . . .

loop_
_atom_site_aniso_label
_atom_site_aniso_U_11
_atom_site_aniso_U_22
_atom_site_aniso_U_33
_atom_site_aniso_U_23
_atom_site_aniso_U_13
_atom_site_aniso_U_12
C1 0.039(4) 0.025(3) 0.039(4) -0.005(3) 0.016(3) -0.005(3)
C2 0.022(3) 0.037(4) 0.057(5) 0.005(3) 0.013(3) 0.001(3)
C3 0.025(3) 0.031(3) 0.035(4) -0.003(3) -0.005(3) 0.007(2)
C4 0.023(3) 0.033(3) 0.036(4) -0.014(3) 0.012(3) -0.003(2)
C5 0.029(3) 0.030(3) 0.035(4) -0.007(3) 0.015(3) -0.007(3)
C6 0.041(4) 0.021(3) 0.054(5) 0.004(3) 0.025(4) -0.004(3)
C7 0.034(4) 0.034(3) 0.030(4) -0.011(3) 0.007(3) 0.004(3)
C8 0.032(4) 0.041(4) 0.034(4) -0.001(3) 0.013(3) -0.004(3)
C9 0.039(4) 0.028(3) 0.031(4) 0.007(3) 0.012(3) -0.001(3)
C10 0.026(3) 0.031(3) 0.028(3) 0.006(3) 0.002(3) 0.002(3)
C11 0.026(4) 0.044(4) 0.035(4) 0.009(3) 0.001(3) 0.003(3)
C12 0.041(4) 0.062(5) 0.030(4) 0.000(4) 0.001(3) 0.007(4)
C13 0.051(5) 0.034(4) 0.047(5) -0.008(3) -0.008(4) 0.009(3)
C14 0.027(4) 0.042(4) 0.048(5) -0.002(3) 0.000(3) -0.003(3)
C15 0.028(3) 0.034(4) 0.042(4) 0.007(3) 0.007(3) -0.008(3)
C16 0.027(3) 0.037(4) 0.040(4) 0.006(3) 0.017(3) 0.007(3)
C17 0.046(5) 0.054(5) 0.044(5) 0.015(4) 0.013(4) 0.026(4)
C18 0.066(7) 0.085(8) 0.068(7) 0.031(6) 0.021(5) 0.045(6)
C19 0.100(9) 0.063(7) 0.112(10) 0.052(7) 0.068(8) 0.051(6)
C20 0.077(7) 0.041(5) 0.094(7) 0.007(4) 0.069(6) 0.005(4)
C21 0.054(5) 0.028(4) 0.070(6) 0.003(3) 0.038(4) 0.000(3)
C22 0.016(3) 0.034(3) 0.028(3) 0.004(3) 0.004(3) -0.002(2)
C23 0.037(4) 0.040(4) 0.037(4) 0.003(3) 0.021(3) 0.007(3)
C24 0.058(5) 0.043(4) 0.042(4) 0.004(3) 0.026(4) 0.003(3)
C25 0.051(5) 0.047(4) 0.038(4) 0.008(3) 0.016(4) -0.011(4)
C26 0.047(4) 0.036(4) 0.040(4) 0.011(3) 0.018(4) -0.004(3)
C27 0.024(3) 0.036(4) 0.039(4) 0.001(3) 0.011(3) 0.000(3)
C28 0.072(7) 0.062(6) 0.125(11) 0.032(6) 0.054(7) 0.020(5)
B1 0.035(4) 0.027(4) 0.021(3) 0.008(3) 0.011(3) -0.001(3)
F1 0.084(5) 0.107(5) 0.153(7) 0.032(5) 0.074(5) 0.030(4)
F2 0.101(5) 0.071(4) 0.187(8) 0.010(4) 0.089(5) -0.017(4)
F3 0.172(8) 0.155(7) 0.068(5) 0.023(5) 0.066(5) 0.022(6)
N1 0.021(3) 0.027(3) 0.034(3) 0.000(2) 0.009(2) -0.002(2)
N2 0.031(3) 0.024(3) 0.029(3) 0.003(2) 0.002(2) 0.003(2)
N3 0.024(3) 0.025(3) 0.027(3) 0.002(2) 0.006(2) 0.0031(19)
N4 0.027(3) 0.015(2) 0.040(3) 0.000(2) 0.011(2) -0.0018(19)
N5 0.022(3) 0.028(3) 0.030(3) -0.002(2) 0.002(2) -0.003(2)
N6 0.026(3) 0.024(3) 0.030(3) 0.004(2) 0.009(2) 0.000(2)
N7 0.022(3) 0.029(3) 0.027(3) 0.006(2) 0.004(2) -0.004(2)
O1 0.044(3) 0.050(3) 0.081(5) -0.007(3) 0.006(3) 0.005(3)
O2 0.093(5) 0.044(4) 0.120(6) 0.002(4) 0.047(5) -0.011(3)
O3 0.091(5) 0.074(4) 0.048(4) 0.000(3) 0.005(4) 0.012(4)
Os1 0.01972(12) 0.02087(12) 0.02570(12) -0.00038(10) 0.00555(8) -0.00188(10)
P1 0.0200(8) 0.0272(8) 0.0300(8) 0.0027(6) 0.0072(7) -0.0007(6)
S1 0.0468(12) 0.0408(11) 0.0595(13) 0.0024(9) 0.0252(10) -0.0030(8)
Cl1 0.0315(8) 0.0269(7) 0.0294(8) -0.0007(6) 0.0121(6) -0.0007(6)
Cl2 0.0264(8) 0.0225(7) 0.0379(9) -0.0032(6) 0.0061(7) -0.0036(6)

loop_
_atom_type_symbol
_atom_type_description
_atom_type_scat_dispersion_real
_atom_type_scat_dispersion_imag
_atom_type_scat_source
C C 0.0033 0.0016 'International Tables Vol C Tables 4.2.6.8 and 6.1.1.4'
H H 0.0000 0.0000 'International Tables Vol C Tables 4.2.6.8 and 6.1.1.4'
B B 0.0013 0.0007 'International Tables Vol C Tables 4.2.6.8 and 6.1.1.4'
Cl Cl 0.1484 0.1585 'International Tables Vol C Tables 4.2.6.8 and 6.1.1.4'
F F 0.0171 0.0103 'International Tables Vol C Tables 4.2.6.8 and 6.1.1.4'
N N 0.0061 0.0033 'International Tables Vol C Tables 4.2.6.8 and 6.1.1.4'
O O 0.0106 0.0060 'International Tables Vol C Tables 4.2.6.8 and 6.1.1.4'
Os Os -1.2165 7.6030 'International Tables Vol C Tables 4.2.6.8 and 6.1.1.4'
P P 0.1023 0.0942 'International Tables Vol C Tables 4.2.6.8 and 6.1.1.4'
S S 0.1246 0.1234 'International Tables Vol C Tables 4.2.6.8 and 6.1.1.4'

loop_
_geom_angle_atom_site_label_1
_geom_angle_atom_site_label_2
_geom_angle_atom_site_label_3
_geom_angle
_geom_angle_site_symmetry_1
_geom_angle_site_symmetry_3
_geom_angle_publ_flag
N1 C1 C2 111.7(6) . . ?
C1 C2 C3 104.1(6) . . ?
N2 C3 C2 109.6(6) . . ?
N3 C4 C5 109.8(6) . . ?
C4 C5 C6 106.3(6) . . ?
N4 C6 C5 107.9(6) . . ?
N5 C7 C8 110.2(6) . . ?
C9 C8 C7 104.6(6) . . ?
N6 C9 C8 109.6(6) . . ?
C11 C10 C15 121.2(6) . . ?
C11 C10 P1 118.6(5) . . ?
C15 C10 P1 119.9(5) . . ?
C12 C11 C10 119.0(7) . . ?
C11 C12 C13 120.0(7) . . ?
C14 C13 C12 120.6(7) . . ?
C13 C14 C15 120.4(7) . . ?
C14 C15 C10 118.8(7) . . ?
C17 C16 C21 119.7(7) . . ?
C17 C16 P1 121.4(6) . . ?
C21 C16 P1 118.8(5) . . ?
C18 C17 C16 120.4(9) . . ?
C19 C18 C17 119.6(10) . . ?
C18 C19 C20 121.4(8) . . ?
C19 C20 C21 119.4(9) . . ?
C16 C21 C20 119.4(9) . . ?
C23 C22 C27 118.8(6) . . ?
C23 C22 P1 121.3(5) . . ?
C27 C22 P1 119.9(5) . . ?
C24 C23 C22 120.6(7) . . ?
C23 C24 C25 119.9(7) . . ?
C24 C25 C26 120.8(7) . . ?
C27 C26 C25 119.1(7) . . ?
C26 C27 C22 120.9(6) . . ?
F2 C28 F1 105.1(9) . . ?
F2 C28 F3 108.1(9) . . ?
F1 C28 F3 106.3(10) . . ?
F2 C28 S1 112.7(8) . . ?
F1 C28 S1 111.7(7) . . ?
F3 C28 S1 112.4(8) . . ?
N6 B1 N2 108.2(5) . . ?
N6 B1 N4 106.4(5) . . ?
N2 B1 N4 106.3(5) . . ?
C1 N1 N2 106.5(5) . . ?
C1 N1 Os1 133.8(5) . . ?
N2 N1 Os1 119.2(4) . . ?
C3 N2 N1 108.0(5) . . ?
C3 N2 B1 131.7(5) . . ?
N1 N2 B1 119.9(5) . . ?
C4 N3 N4 107.5(5) . . ?
C4 N3 Os1 132.7(4) . . ?
N4 N3 Os1 119.7(4) . . ?
C6 N4 N3 108.5(5) . . ?
C6 N4 B1 132.1(5) . . ?
N3 N4 B1 119.3(5) . . ?
C7 N5 N6 107.0(5) . . ?
C7 N5 Os1 133.5(4) . . ?
N6 N5 Os1 119.6(4) . . ?
C9 N6 N5 108.6(5) . . ?
C9 N6 B1 131.2(5) . . ?
N5 N6 B1 120.2(5) . . ?
P1 N7 Os1 141.5(3) . . ?
N7 Os1 N5 98.0(2) . . ?
N7 Os1 N1 175.1(2) . . ?
N5 Os1 N1 86.7(2) . . ?
N7 Os1 N3 93.9(2) . . ?
N5 Os1 N3 88.7(2) . . ?
N1 Os1 N3 84.6(2) . . ?
N7 Os1 Cl2 88.42(15) . . ?
N5 Os1 Cl2 89.58(14) . . ?
N1 Os1 Cl2 93.24(14) . . ?
N3 Os1 Cl2 177.26(14) . . ?
N7 Os1 Cl1 87.51(16) . . ?
N5 Os1 Cl1 174.50(14) . . ?
N1 Os1 Cl1 87.87(15) . . ?
N3 Os1 Cl1 91.32(15) . . ?
Cl2 Os1 Cl1 90.22(5) . . ?
N7 P1 C22 112.4(3) . . ?
N7 P1 C16 105.6(3) . . ?
C22 P1 C16 110.6(3) . . ?
N7 P1 C10 112.6(3) . . ?
C22 P1 C10 108.8(3) . . ?
C16 P1 C10 106.7(3) . . ?
O2 S1 O1 114.8(4) . . ?
O2 S1 O3 115.5(4) . . ?
O1 S1 O3 115.8(4) . . ?
O2 S1 C28 102.7(5) . . ?
O1 S1 C28 103.5(4) . . ?
O3 S1 C28 101.7(6) . . ?

loop_
_geom_bond_atom_site_label_1
_geom_bond_atom_site_label_2
_geom_bond_distance
_geom_bond_site_symmetry_2
_geom_bond_publ_flag
C1 N1 1.333(8) . ?
C1 C2 1.374(9) . ?
C2 C3 1.391(10) . ?
C3 N2 1.346(8) . ?
C4 N3 1.340(8) . ?
C4 C5 1.375(9) . ?
C5 C6 1.380(10) . ?
C6 N4 1.363(8) . ?
C7 N5 1.344(8) . ?
C7 C8 1.386(9) . ?
C8 C9 1.384(9) . ?
C9 N6 1.338(8) . ?
C10 C11 1.393(10) . ?
C10 C15 1.394(9) . ?
C10 P1 1.815(7) . ?
C11 C12 1.385(10) . ?
C12 C13 1.393(11) . ?
C13 C14 1.374(12) . ?
C14 C15 1.389(10) . ?
C16 C17 1.380(10) . ?
C16 C21 1.386(10) . ?
C16 P1 1.795(7) . ?
C17 C18 1.369(11) . ?
C18 C19 1.363(16) . ?
C19 C20 1.366(15) . ?
C20 C21 1.390(11) . ?
C22 C23 1.382(9) . ?
C22 C27 1.409(9) . ?
C22 P1 1.794(6) . ?
C23 C24 1.378(10) . ?
C24 C25 1.381(10) . ?
C25 C26 1.391(10) . ?
C26 C27 1.369(9) . ?
C28 F2 1.330(12) . ?
C28 F1 1.355(11) . ?
C28 F3 1.362(14) . ?
C28 S1 1.770(11) . ?
B1 N6 1.533(9) . ?
B1 N2 1.540(9) . ?
B1 N4 1.545(9) . ?
N1 N2 1.385(7) . ?
N1 Os1 2.044(5) . ?
N3 N4 1.369(7) . ?
N3 Os1 2.059(5) . ?
N5 N6 1.374(7) . ?
N5 Os1 2.036(5) . ?
N7 P1 1.652(5) . ?
N7 Os1 1.979(5) . ?
O1 S1 1.434(6) . ?
O2 S1 1.420(7) . ?
O3 S1 1.452(6) . ?
Os1 Cl2 2.3274(14) . ?
Os1 Cl1 2.3466(15) . ?

loop_
_geom_hbond_atom_site_label_D
_geom_hbond_atom_site_label_H
_geom_hbond_atom_site_label_A
_geom_hbond_distance_DH
_geom_hbond_distance_HA
_geom_hbond_distance_DA
_geom_hbond_angle_DHA
_geom_hbond_site_symmetry_A
N7 H7N Cl1 0.96 2.44 3.392(5) 174.7 3_657

loop_
_geom_torsion_atom_site_label_1
_geom_torsion_atom_site_label_2
_geom_torsion_atom_site_label_3
_geom_torsion_atom_site_label_4
_geom_torsion
_geom_torsion_site_symmetry_1
_geom_torsion_site_symmetry_2
_geom_torsion_site_symmetry_3
_geom_torsion_site_symmetry_4
_geom_torsion_publ_flag
N1 C1 C2 C3 1.0(8) . . . . ?
C1 C2 C3 N2 -1.0(8) . . . . ?
N3 C4 C5 C6 -0.9(7) . . . . ?
C4 C5 C6 N4 1.5(7) . . . . ?
N5 C7 C8 C9 -1.4(8) . . . . ?
C7 C8 C9 N6 0.4(8) . . . . ?
C15 C10 C11 C12 0.8(10) . . . . ?
P1 C10 C11 C12 174.6(5) . . . . ?
C10 C11 C12 C13 -1.4(11) . . . . ?
C11 C12 C13 C14 0.7(11) . . . . ?
C12 C13 C14 C15 0.7(11) . . . . ?
C13 C14 C15 C10 -1.3(10) . . . . ?
C11 C10 C15 C14 0.5(10) . . . . ?
P1 C10 C15 C14 -173.2(5) . . . . ?
C21 C16 C17 C18 -0.6(12) . . . . ?
P1 C16 C17 C18 174.9(7) . . . . ?
C16 C17 C18 C19 1.0(14) . . . . ?
C17 C18 C19 C20 -1.5(16) . . . . ?
C18 C19 C20 C21 1.6(14) . . . . ?
C17 C16 C21 C20 0.7(11) . . . . ?
P1 C16 C21 C20 -175.0(6) . . . . ?
C19 C20 C21 C16 -1.1(12) . . . . ?
C27 C22 C23 C24 -1.4(10) . . . . ?
P1 C22 C23 C24 178.9(6) . . . . ?
C22 C23 C24 C25 0.2(12) . . . . ?
C23 C24 C25 C26 0.8(12) . . . . ?
C24 C25 C26 C27 -0.6(12) . . . . ?
C25 C26 C27 C22 -0.6(11) . . . . ?
C23 C22 C27 C26 1.6(10) . . . . ?
P1 C22 C27 C26 -178.7(5) . . . . ?
C2 C1 N1 N2 -0.6(7) . . . . ?
C2 C1 N1 Os1 170.6(5) . . . . ?
C2 C3 N2 N1 0.7(7) . . . . ?
C2 C3 N2 B1 -172.0(6) . . . . ?
C1 N1 N2 C3 -0.1(7) . . . . ?
Os1 N1 N2 C3 -172.8(4) . . . . ?
C1 N1 N2 B1 173.7(5) . . . . ?
Os1 N1 N2 B1 0.9(7) . . . . ?
N6 B1 N2 C3 -132.7(7) . . . . ?
N4 B1 N2 C3 113.3(7) . . . . ?
N6 B1 N2 N1 55.3(7) . . . . ?
N4 B1 N2 N1 -58.6(7) . . . . ?
C5 C4 N3 N4 -0.1(7) . . . . ?
C5 C4 N3 Os1 177.1(4) . . . . ?
C5 C6 N4 N3 -1.5(7) . . . . ?
C5 C6 N4 B1 174.0(6) . . . . ?
C4 N3 N4 C6 1.0(7) . . . . ?
Os1 N3 N4 C6 -176.6(4) . . . . ?
C4 N3 N4 B1 -175.2(5) . . . . ?
Os1 N3 N4 B1 7.2(7) . . . . ?
N6 B1 N4 C6 123.2(7) . . . . ?
N2 B1 N4 C6 -121.6(7) . . . . ?
N6 B1 N4 N3 -61.7(7) . . . . ?
N2 B1 N4 N3 53.6(7) . . . . ?
C8 C7 N5 N6 1.8(7) . . . . ?
C8 C7 N5 Os1 -178.0(4) . . . . ?
C8 C9 N6 N5 0.7(7) . . . . ?
C8 C9 N6 B1 -176.7(6) . . . . ?
C7 N5 N6 C9 -1.5(7) . . . . ?
Os1 N5 N6 C9 178.4(4) . . . . ?
C7 N5 N6 B1 176.2(5) . . . . ?
Os1 N5 N6 B1 -4.0(7) . . . . ?
N2 B1 N6 C9 123.3(7) . . . . ?
N4 B1 N6 C9 -122.7(7) . . . . ?
N2 B1 N6 N5 -53.8(7) . . . . ?
N4 B1 N6 N5 60.2(7) . . . . ?
P1 N7 Os1 N5 44.0(5) . . . . ?
P1 N7 Os1 N1 -117(2) . . . . ?
P1 N7 Os1 N3 -45.2(5) . . . . ?
P1 N7 Os1 Cl2 133.4(5) . . . . ?
P1 N7 Os1 Cl1 -136.3(5) . . . . ?
C7 N5 Os1 N7 47.3(6) . . . . ?
N6 N5 Os1 N7 -132.5(4) . . . . ?
C7 N5 Os1 N1 -134.3(6) . . . . ?
N6 N5 Os1 N1 45.9(4) . . . . ?
C7 N5 Os1 N3 141.1(6) . . . . ?
N6 N5 Os1 N3 -38.7(4) . . . . ?
C7 N5 Os1 Cl2 -41.0(6) . . . . ?
N6 N5 Os1 Cl2 139.2(4) . . . . ?
C7 N5 Os1 Cl1 -129.0(13) . . . . ?
N6 N5 Os1 Cl1 51.2(17) . . . . ?
C1 N1 Os1 N7 -53(2) . . . . ?
N2 N1 Os1 N7 117(2) . . . . ?
C1 N1 Os1 N5 145.6(6) . . . . ?
N2 N1 Os1 N5 -44.0(4) . . . . ?
C1 N1 Os1 N3 -125.4(6) . . . . ?
N2 N1 Os1 N3 44.9(4) . . . . ?
C1 N1 Os1 Cl2 56.2(6) . . . . ?
N2 N1 Os1 Cl2 -133.4(4) . . . . ?
C1 N1 Os1 Cl1 -33.9(6) . . . . ?
N2 N1 Os1 Cl1 136.5(4) . . . . ?
C4 N3 Os1 N7 -41.9(6) . . . . ?
N4 N3 Os1 N7 135.0(4) . . . . ?
C4 N3 Os1 N5 -139.8(6) . . . . ?
N4 N3 Os1 N5 37.1(4) . . . . ?
C4 N3 Os1 N1 133.4(6) . . . . ?
N4 N3 Os1 N1 -49.7(4) . . . . ?
C4 N3 Os1 Cl2 170(3) . . . . ?
N4 N3 Os1 Cl2 -13(3) . . . . ?
C4 N3 Os1 Cl1 45.7(6) . . . . ?
N4 N3 Os1 Cl1 -137.4(4) . . . . ?
Os1 N7 P1 C22 -25.6(6) . . . . ?
Os1 N7 P1 C16 -146.2(5) . . . . ?
Os1 N7 P1 C10 97.7(5) . . . . ?
C23 C22 P1 N7 -107.1(6) . . . . ?
C27 C22 P1 N7 73.2(6) . . . . ?
C23 C22 P1 C16 10.6(6) . . . . ?
C27 C22 P1 C16 -169.1(5) . . . . ?
C23 C22 P1 C10 127.5(6) . . . . ?
C27 C22 P1 C10 -52.2(6) . . . . ?
C17 C16 P1 N7 -133.4(6) . . . . ?
C21 C16 P1 N7 42.2(6) . . . . ?
C17 C16 P1 C22 104.8(6) . . . . ?
C21 C16 P1 C22 -79.6(6) . . . . ?
C17 C16 P1 C10 -13.4(7) . . . . ?
C21 C16 P1 C10 162.2(5) . . . . ?
C11 C10 P1 N7 27.5(6) . . . . ?
C15 C10 P1 N7 -158.6(5) . . . . ?
C11 C10 P1 C22 152.8(5) . . . . ?
C15 C10 P1 C22 -33.3(6) . . . . ?
C11 C10 P1 C16 -87.9(5) . . . . ?
C15 C10 P1 C16 86.0(6) . . . . ?
F2 C28 S1 O2 -176.4(8) . . . . ?
F1 C28 S1 O2 -58.3(10) . . . . ?
F3 C28 S1 O2 61.1(8) . . . . ?
F2 C28 S1 O1 63.8(9) . . . . ?
F1 C28 S1 O1 -178.1(8) . . . . ?
F3 C28 S1 O1 -58.7(8) . . . . ?
F2 C28 S1 O3 -56.6(9) . . . . ?
F1 C28 S1 O3 61.5(10) . . . . ?
F3 C28 S1 O3 -179.1(7) . . . . ?
